data_7004861
loop_
_publ_author_name
'Charmant, Jonathan P. H.'
'Fan, Cheng'
'Norman, Nicholas C.'
'Pringle, Paul G.'

_publ_section_title
;
 Synthesis and reactivity of dichloroboryl complexes of platinum(II).
;
_journal_issue 1
_journal_name_full 'Dalton transactions (Cambridge, England : 2003)'
_journal_page_first 114
_journal_page_last 123
_journal_paper_doi 10.1039/b612039n
_journal_year 2007
_chemical_formula_moiety 'C9 H27 Cl P3 Pt, B Cl4'
_chemical_formula_sum 'C9 H27 B Cl5 P3 Pt'
_chemical_formula_weight 611.37
_space_group_IT_number 19
_symmetry_cell_setting orthorhombic
_symmetry_space_group_name_Hall 'P 2ac 2ab'
_symmetry_space_group_name_H-M 'P 21 21 21'
_atom_sites_solution_hydrogens geom
_atom_sites_solution_primary direct
_atom_sites_solution_secondary difmap
_audit_creation_method SHELXL-97
_cell_angle_alpha 90.00
_cell_angle_beta 90.00
_cell_angle_gamma 90.00
_cell_formula_units_Z 4
_cell_length_a 9.9079(4)
_cell_length_b 13.2057(4)
_cell_length_c 16.0316(6)
_cell_measurement_temperature 173(2)
_cell_measurement_theta_max 27.19
_cell_measurement_theta_min 2.23
_cell_volume 2097.59(13)
_computing_cell_refinement 'SMART v5.625 (Bruker-AXS, 1997-2001)'
_computing_data_collection 'SMART v5.625 (Bruker-AXS, 1997-2001)'
_computing_data_reduction
;
SAINT v7.06A (Bruker-AXS, 1997-2003) & SHELXTL v6.14 (Bruker-AXS, 2003)
;
_computing_molecular_graphics 'SHELXTL (Bruker, 2001)'
_computing_publication_material 'SHELXTL (Bruker, 2001)'
_computing_structure_refinement 'SHELXTL (Bruker, 2001)'
_computing_structure_solution 'SHELXTL (Bruker, 2001)'
_diffrn_ambient_temperature 100
_diffrn_detector 'CCD plate'
_diffrn_detector_area_resol_mean 5.602
_diffrn_detector_type 'Bruker-AXS SMART 6000'
_diffrn_measured_fraction_theta_full 0.959
_diffrn_measured_fraction_theta_max 0.959
_diffrn_measurement_details 'frames, 0.3\% width'
_diffrn_measurement_device 'three-circle diffractometer'
_diffrn_measurement_device_type 'Bruker-AXS D8'
_diffrn_measurement_method '\w scans'
_diffrn_measurement_specimen_support 'glass fibre'
_diffrn_radiation_collimation 'Osmic CMF12-38Cu6 (blue) mirror optics'
_diffrn_radiation_monochromator 'Osmic CMF12-38Cu6 (blue) mirror optics'
_diffrn_radiation_probe x-ray
_diffrn_radiation_type 'Cu K\a'
_diffrn_radiation_wavelength 1.5418
_diffrn_reflns_av_R_equivalents 0.0409
_diffrn_reflns_av_sigmaI/netI 0.0483
_diffrn_reflns_limit_h_max 11
_diffrn_reflns_limit_h_min -11
_diffrn_reflns_limit_k_max 15
_diffrn_reflns_limit_k_min -15
_diffrn_reflns_limit_l_max 19
_diffrn_reflns_limit_l_min -12
_diffrn_reflns_number 6875
_diffrn_reflns_theta_full 68.89
_diffrn_reflns_theta_max 68.89
_diffrn_reflns_theta_min 4.34
_diffrn_source rotating-anode
_diffrn_source_current 120
_diffrn_source_power 4.8
_diffrn_source_size '3 x 0.3mm'
_diffrn_source_target Cu
_diffrn_source_type 'MAC Science M18XCE'
_diffrn_source_voltage 40
_diffrn_standards_decay_% 0
_exptl_absorpt_coefficient_mu 20.425
_exptl_absorpt_correction_T_max 0.55
_exptl_absorpt_correction_T_min 0.13
_exptl_absorpt_correction_type multi-scan
_exptl_absorpt_process_details 'SADABS v2.10 (Sheldrick, 2003)'
_exptl_crystal_colour colourless
_exptl_crystal_density_diffrn 1.936
_exptl_crystal_density_method 'not measured'
_exptl_crystal_description plate
_exptl_crystal_F_000 1176
_exptl_crystal_size_max 0.20
_exptl_crystal_size_mid 0.10
_exptl_crystal_size_min 0.03
_refine_diff_density_max 1.376
_refine_diff_density_min -1.278
_refine_diff_density_rms 0.158
_refine_ls_abs_structure_details 'Flack H D (1983), Acta Cryst. A39, 876-881'
_refine_ls_abs_structure_Flack 0.500(17)
_refine_ls_extinction_method none
_refine_ls_goodness_of_fit_ref 1.044
_refine_ls_hydrogen_treatment constr
_refine_ls_matrix_type full
_refine_ls_number_parameters 181
_refine_ls_number_reflns 3481
_refine_ls_number_restraints 0
_refine_ls_restrained_S_all 1.044
_refine_ls_R_factor_all 0.0364
_refine_ls_R_factor_gt 0.0333
_refine_ls_shift/su_max 0.000
_refine_ls_shift/su_mean 0.000
_refine_ls_structure_factor_coef Fsqd
_refine_ls_weighting_details 'calc w=1/[\s^2^(Fo^2^)+(0.0456P)^2^+2.3707P] where P=(Fo^2^+2Fc^2^)/3'
_refine_ls_weighting_scheme calc
_refine_ls_wR_factor_gt 0.0806
_refine_ls_wR_factor_ref 0.0823
_reflns_number_gt 3297
_reflns_number_total 3481
_reflns_threshold_expression >2\s(I)
_cod_data_source_file b612039n.txt
_cod_data_source_block '[PtCl(PMe3)3][BCl4]'
_cod_depositor_comments
;
The following automatic conversions were performed:
'_symmetry_cell_setting' value 'Orthorhombic' changed to 'orthorhombic'
according to '/home/saulius/struct/CIF-dictionaries/cif_core.dic'
dictionary named 'cif_core.dic' version 2.4.1 from
2010-06-29.

'_diffrn_radiation_probe' value 'X-ray' changed to 'x-ray'
according to '/home/saulius/struct/CIF-dictionaries/cif_core.dic'
dictionary named 'cif_core.dic' version 2.4.1 from 2010-06-29.

Automatic conversion script
Id: cif_fix_enum 1527 2010-12-29 10:47:43Z saulius 
;
_cod_database_code 7004861

loop_
_symmetry_equiv_pos_as_xyz
'x, y, z'
'-x+1/2, -y, z+1/2'
'-x, y+1/2, -z+1/2'
'x+1/2, -y+1/2, -z'

loop_
_atom_site_label
_atom_site_type_symbol
_atom_site_fract_x
_atom_site_fract_y
_atom_site_fract_z
_atom_site_U_iso_or_equiv
_atom_site_adp_type
_atom_site_occupancy
_atom_site_symmetry_multiplicity
_atom_site_calc_flag
_atom_site_refinement_flags
_atom_site_disorder_assembly
_atom_site_disorder_group
Pt1 Pt 0.98039(3) 0.15644(2) 0.429542(19) 0.01575(10) Uani 1 1 d . . .
Cl1 Cl 1.0051(2) 0.31961(13) 0.37117(13) 0.0286(4) Uani 1 1 d . . .
P1 P 0.9942(2) 0.09098(14) 0.29452(12) 0.0213(4) Uani 1 1 d . . .
P2 P 0.9707(3) 0.00452(14) 0.49355(13) 0.0226(4) Uani 1 1 d . . .
P3 P 0.9536(2) 0.24683(15) 0.55481(12) 0.0210(4) Uani 1 1 d . . .
C5 C 0.8003(10) -0.0245(8) 0.5307(7) 0.035(2) Uani 1 1 d . . .
H5A H 0.8028 -0.0857 0.5653 0.052 Uiso 1 1 calc R . .
H5B H 0.7406 -0.0357 0.4829 0.052 Uiso 1 1 calc R . .
H5C H 0.7663 0.0323 0.5640 0.052 Uiso 1 1 calc R . .
C8 C 1.1142(10) 0.2936(8) 0.5904(7) 0.037(3) Uani 1 1 d . . .
H8A H 1.1006 0.3370 0.6392 0.056 Uiso 1 1 calc R . .
H8B H 1.1571 0.3327 0.5457 0.056 Uiso 1 1 calc R . .
H8C H 1.1722 0.2364 0.6055 0.056 Uiso 1 1 calc R . .
C4 C 1.0164(11) -0.1086(6) 0.4380(6) 0.034(2) Uani 1 1 d . . .
H4A H 1.1136 -0.1081 0.4267 0.051 Uiso 1 1 calc R . .
H4B H 0.9668 -0.1114 0.3851 0.051 Uiso 1 1 calc R . .
H4C H 0.9937 -0.1681 0.4718 0.051 Uiso 1 1 calc R . .
C7 C 0.8760(10) 0.1932(8) 0.6465(6) 0.033(2) Uani 1 1 d . . .
H7A H 0.9257 0.1324 0.6634 0.049 Uiso 1 1 calc R . .
H7B H 0.7822 0.1751 0.6340 0.049 Uiso 1 1 calc R . .
H7C H 0.8779 0.2428 0.6918 0.049 Uiso 1 1 calc R . .
Cl3 Cl 0.9976(2) 0.53827(13) 0.68841(12) 0.0264(4) Uani 1 1 d . . .
Cl5 Cl 1.1565(2) 0.71534(16) 0.62010(15) 0.0303(5) Uani 1 1 d . . .
Cl4 Cl 0.8703(3) 0.74608(19) 0.67915(17) 0.0397(6) Uani 1 1 d . . .
B1 B 0.9865(10) 0.6574(7) 0.6279(6) 0.0256(18) Uani 1 1 d . . .
C2 C 0.8470(9) 0.0166(8) 0.2665(6) 0.025(2) Uani 1 1 d . . .
H2A H 0.7677 0.0608 0.2637 0.038 Uiso 1 1 calc R . .
H2B H 0.8322 -0.0360 0.3087 0.038 Uiso 1 1 calc R . .
H2C H 0.8617 -0.0152 0.2120 0.038 Uiso 1 1 calc R . .
C3 C 0.9971(11) 0.1848(8) 0.2138(5) 0.038(2) Uani 1 1 d . . .
H3A H 1.0816 0.2231 0.2170 0.056 Uiso 1 1 calc R . .
H3B H 0.9206 0.2310 0.2209 0.056 Uiso 1 1 calc R . .
H3C H 0.9907 0.1515 0.1593 0.056 Uiso 1 1 calc R . .
C1 C 1.1411(10) 0.0174(8) 0.2674(7) 0.034(2) Uani 1 1 d . . .
H1A H 1.1302 -0.0101 0.2111 0.050 Uiso 1 1 calc R . .
H1B H 1.1515 -0.0383 0.3072 0.050 Uiso 1 1 calc R . .
H1C H 1.2213 0.0608 0.2693 0.050 Uiso 1 1 calc R . .
C9 C 0.8497(9) 0.3592(7) 0.5429(6) 0.029(2) Uani 1 1 d . . .
H9A H 0.8573 0.4013 0.5931 0.044 Uiso 1 1 calc R . .
H9B H 0.7554 0.3392 0.5350 0.044 Uiso 1 1 calc R . .
H9C H 0.8804 0.3979 0.4943 0.044 Uiso 1 1 calc R . .
Cl2 Cl 0.9237(3) 0.62868(17) 0.52104(15) 0.0382(6) Uani 1 1 d . . .
C6 C 1.0853(10) -0.0057(6) 0.5799(7) 0.031(2) Uani 1 1 d . . .
H6A H 1.0625 -0.0656 0.6131 0.047 Uiso 1 1 calc R . .
H6B H 1.0782 0.0550 0.6148 0.047 Uiso 1 1 calc R . .
H6C H 1.1779 -0.0121 0.5589 0.047 Uiso 1 1 calc R . .

loop_
_atom_site_aniso_label
_atom_site_aniso_U_11
_atom_site_aniso_U_22
_atom_site_aniso_U_33
_atom_site_aniso_U_23
_atom_site_aniso_U_13
_atom_site_aniso_U_12
Pt1 0.01689(15) 0.01237(14) 0.01800(15) 0.00011(12) -0.00038(14) 0.00039(12)
Cl1 0.0355(12) 0.0168(8) 0.0335(9) 0.0084(7) 0.0004(10) -0.0001(8)
P1 0.0183(10) 0.0247(9) 0.0209(9) -0.0038(7) 0.0015(9) 0.0016(9)
P2 0.0284(11) 0.0137(8) 0.0257(10) 0.0025(7) -0.0026(11) 0.0002(9)
P3 0.0209(10) 0.0203(8) 0.0218(10) -0.0059(7) -0.0005(9) -0.0001(8)
C5 0.028(5) 0.031(5) 0.045(6) 0.016(5) 0.008(5) -0.011(4)
C8 0.033(5) 0.033(5) 0.046(6) -0.020(5) -0.005(5) 0.008(4)
C4 0.048(5) 0.020(3) 0.034(4) -0.006(3) -0.008(6) 0.001(4)
C7 0.031(5) 0.038(5) 0.028(5) -0.008(4) 0.000(4) 0.008(4)
Cl3 0.0321(12) 0.0196(8) 0.0273(9) 0.0031(7) -0.0042(10) -0.0041(9)
Cl5 0.0275(11) 0.0239(10) 0.0394(12) 0.0025(9) 0.0026(10) -0.0033(9)
Cl4 0.0345(12) 0.0361(12) 0.0486(14) 0.0000(11) 0.0050(12) 0.0133(10)
B1 0.026(5) 0.019(4) 0.032(5) -0.002(4) 0.002(4) 0.003(5)
C2 0.019(4) 0.033(5) 0.025(5) -0.012(4) -0.007(4) 0.002(4)
C3 0.038(6) 0.051(5) 0.024(4) 0.001(4) 0.004(5) -0.001(5)
C1 0.026(5) 0.038(6) 0.037(6) -0.007(5) -0.005(5) -0.005(4)
C9 0.025(4) 0.024(4) 0.039(5) -0.009(4) 0.004(4) -0.002(4)
Cl2 0.0519(15) 0.0308(11) 0.0319(11) 0.0050(9) -0.0106(12) -0.0094(10)
C6 0.038(5) 0.021(4) 0.034(5) 0.004(4) -0.002(5) 0.005(4)

loop_
_atom_type_symbol
_atom_type_description
_atom_type_scat_dispersion_real
_atom_type_scat_dispersion_imag
_atom_type_scat_source
C C 0.0181 0.0091 'International Tables Vol C Tables 4.2.6.8 and 6.1.1.4'
H H 0.0000 0.0000 'International Tables Vol C Tables 4.2.6.8 and 6.1.1.4'
B B 0.0090 0.0039 'International Tables Vol C Tables 4.2.6.8 and 6.1.1.4'
P P 0.2955 0.4335 'International Tables Vol C Tables 4.2.6.8 and 6.1.1.4'
Cl Cl 0.3639 0.7018 'International Tables Vol C Tables 4.2.6.8 and 6.1.1.4'
Pt Pt -4.5932 6.9264 'International Tables Vol C Tables 4.2.6.8 and 6.1.1.4'

loop_
_geom_angle_atom_site_label_1
_geom_angle_atom_site_label_2
_geom_angle_atom_site_label_3
_geom_angle
_geom_angle_site_symmetry_1
_geom_angle_site_symmetry_3
_geom_angle_publ_flag
P2 Pt1 P1 95.45(7) . . ?
P2 Pt1 P3 93.34(7) . . ?
P1 Pt1 P3 170.55(7) . . ?
P2 Pt1 Cl1 174.98(9) . . ?
P1 Pt1 Cl1 87.96(7) . . ?
P3 Pt1 Cl1 83.51(7) . . ?
C3 P1 C1 100.7(5) . . ?
C3 P1 C2 102.0(5) . . ?
C1 P1 C2 107.3(4) . . ?
C3 P1 Pt1 114.5(3) . . ?
C1 P1 Pt1 118.0(4) . . ?
C2 P1 Pt1 112.5(3) . . ?
C6 P2 C4 99.2(4) . . ?
C6 P2 C5 108.4(5) . . ?
C4 P2 C5 102.7(5) . . ?
C6 P2 Pt1 113.0(3) . . ?
C4 P2 Pt1 120.2(3) . . ?
C5 P2 Pt1 111.9(3) . . ?
C8 P3 C7 104.7(5) . . ?
C8 P3 C9 104.7(4) . . ?
C7 P3 C9 99.5(5) . . ?
C8 P3 Pt1 110.2(3) . . ?
C7 P3 Pt1 123.0(3) . . ?
C9 P3 Pt1 112.9(3) . . ?
P2 C5 H5A 109.5 . . ?
P2 C5 H5B 109.5 . . ?
H5A C5 H5B 109.5 . . ?
P2 C5 H5C 109.5 . . ?
H5A C5 H5C 109.5 . . ?
H5B C5 H5C 109.5 . . ?
P3 C8 H8A 109.5 . . ?
P3 C8 H8B 109.5 . . ?
H8A C8 H8B 109.5 . . ?
P3 C8 H8C 109.5 . . ?
H8A C8 H8C 109.5 . . ?
H8B C8 H8C 109.5 . . ?
P2 C4 H4A 109.5 . . ?
P2 C4 H4B 109.5 . . ?
H4A C4 H4B 109.5 . . ?
P2 C4 H4C 109.5 . . ?
H4A C4 H4C 109.5 . . ?
H4B C4 H4C 109.5 . . ?
P3 C7 H7A 109.5 . . ?
P3 C7 H7B 109.5 . . ?
H7A C7 H7B 109.5 . . ?
P3 C7 H7C 109.5 . . ?
H7A C7 H7C 109.5 . . ?
H7B C7 H7C 109.5 . . ?
Cl4 B1 Cl3 110.1(5) . . ?
Cl4 B1 Cl5 109.7(5) . . ?
Cl3 B1 Cl5 109.4(5) . . ?
Cl4 B1 Cl2 109.4(5) . . ?
Cl3 B1 Cl2 109.2(5) . . ?
Cl5 B1 Cl2 109.0(5) . . ?
P1 C2 H2A 109.5 . . ?
P1 C2 H2B 109.5 . . ?
H2A C2 H2B 109.5 . . ?
P1 C2 H2C 109.5 . . ?
H2A C2 H2C 109.5 . . ?
H2B C2 H2C 109.5 . . ?
P1 C3 H3A 109.5 . . ?
P1 C3 H3B 109.5 . . ?
H3A C3 H3B 109.5 . . ?
P1 C3 H3C 109.5 . . ?
H3A C3 H3C 109.5 . . ?
H3B C3 H3C 109.5 . . ?
P1 C1 H1A 109.5 . . ?
P1 C1 H1B 109.5 . . ?
H1A C1 H1B 109.5 . . ?
P1 C1 H1C 109.5 . . ?
H1A C1 H1C 109.5 . . ?
H1B C1 H1C 109.5 . . ?
P3 C9 H9A 109.5 . . ?
P3 C9 H9B 109.5 . . ?
H9A C9 H9B 109.5 . . ?
P3 C9 H9C 109.5 . . ?
H9A C9 H9C 109.5 . . ?
H9B C9 H9C 109.5 . . ?
P2 C6 H6A 109.5 . . ?
P2 C6 H6B 109.5 . . ?
H6A C6 H6B 109.5 . . ?
P2 C6 H6C 109.5 . . ?
H6A C6 H6C 109.5 . . ?
H6B C6 H6C 109.5 . . ?

loop_
_geom_bond_atom_site_label_1
_geom_bond_atom_site_label_2
_geom_bond_distance
_geom_bond_site_symmetry_2
_geom_bond_publ_flag
Pt1 P2 2.2555(18) . ?
Pt1 P1 2.3350(19) . ?
Pt1 P3 2.3512(19) . ?
Pt1 Cl1 2.3618(16) . ?
P1 C3 1.792(9) . ?
P1 C1 1.802(10) . ?
P1 C2 1.815(9) . ?
P2 C6 1.796(10) . ?
P2 C4 1.798(8) . ?
P2 C5 1.831(10) . ?
P3 C8 1.799(10) . ?
P3 C7 1.804(10) . ?
P3 C9 1.816(9) . ?
C5 H5A 0.9800 . ?
C5 H5B 0.9800 . ?
C5 H5C 0.9800 . ?
C8 H8A 0.9800 . ?
C8 H8B 0.9800 . ?
C8 H8C 0.9800 . ?
C4 H4A 0.9800 . ?
C4 H4B 0.9800 . ?
C4 H4C 0.9800 . ?
C7 H7A 0.9800 . ?
C7 H7B 0.9800 . ?
C7 H7C 0.9800 . ?
Cl3 B1 1.852(9) . ?
Cl5 B1 1.854(10) . ?
Cl4 B1 1.836(10) . ?
B1 Cl2 1.861(10) . ?
C2 H2A 0.9800 . ?
C2 H2B 0.9800 . ?
C2 H2C 0.9800 . ?
C3 H3A 0.9800 . ?
C3 H3B 0.9800 . ?
C3 H3C 0.9800 . ?
C1 H1A 0.9800 . ?
C1 H1B 0.9800 . ?
C1 H1C 0.9800 . ?
C9 H9A 0.9800 . ?
C9 H9B 0.9800 . ?
C9 H9C 0.9800 . ?
C6 H6A 0.9800 . ?
C6 H6B 0.9800 . ?
C6 H6C 0.9800 . ?
